data_2209551
loop_
_publ_author_name
'Jin-Long Wu'

_publ_section_title
;(a<i>R</i>,1<i>R</i>,2<i>S</i>,5<i>R</i>)-5-Methyl-2-(1-methyl-1-phenylethyl)cyclohexyl
 (4-<i>tert</i>-butylcyclohexylidene)acetate
;
_journal_coeditor_code HK2061
_journal_issue 7
_journal_name_full 'Acta Crystallographica Section E'
_journal_page_first o2967
_journal_page_last o2968
_journal_paper_doi 10.1107/S1600536806022896
_journal_volume 62
_journal_year 2006
_chemical_formula_iupac 'C28 H42 O2'
_chemical_formula_moiety 'C28 H42 O2'
_chemical_formula_sum 'C28 H42 O2'
_chemical_formula_weight 410.64
_chemical_name_systematic ?
_space_group_IT_number 76
_symmetry_cell_setting tetragonal
_symmetry_space_group_name_Hall 'P 4w'
_symmetry_space_group_name_H-M 'P 41'
_cell_angle_alpha 90
_cell_angle_beta 90
_cell_angle_gamma 90
_cell_formula_units_Z 4
_cell_length_a 11.909(4)
_cell_length_b 11.909(4)
_cell_length_c 18.083(4)
_cell_measurement_reflns_used 17054
_cell_measurement_temperature 298.0(10)
_cell_measurement_theta_max 27.5
_cell_measurement_theta_min 3.3
_cell_volume 2564.6(13)
_computing_cell_refinement PROCESS-AUTO
_computing_data_collection 'PROCESS-AUTO (Rigaku, 1998)'
_computing_data_reduction 'CrystalStructure (Rigaku/MSC, 2004)'
_computing_molecular_graphics 'Ortep-3 for Windows (Farrugia, 1997)'
_computing_publication_material CrystalStructure
_computing_structure_refinement 'CRYSTALS (Betteridge <i>et al.</i>,  2003)'
_computing_structure_solution 'SIR97 (Altomare <i>et al.</i>,  1999)'
_diffrn_detector_area_resol_mean 10.00
_diffrn_measured_fraction_theta_full 1.701
_diffrn_measured_fraction_theta_max 1.701
_diffrn_measurement_device_type 'Rigaku R-AXIS RAPID-S'
_diffrn_measurement_method \w
_diffrn_radiation_type 'Mo K\a'
_diffrn_radiation_wavelength 0.71075
_diffrn_reflns_av_R_equivalents 0.040
_diffrn_reflns_limit_h_max 15
_diffrn_reflns_limit_h_min -15
_diffrn_reflns_limit_k_max 13
_diffrn_reflns_limit_k_min -15
_diffrn_reflns_limit_l_max 22
_diffrn_reflns_limit_l_min -23
_diffrn_reflns_number 24932
_diffrn_reflns_theta_full 27.48
_diffrn_reflns_theta_max 27.48
_exptl_absorpt_coefficient_mu 0.064
_exptl_absorpt_correction_type none
_exptl_crystal_colour colorless
_exptl_crystal_density_diffrn 1.063
_exptl_crystal_density_method 'not measured'
_exptl_crystal_description block
_exptl_crystal_F_000 904.00
_exptl_crystal_size_max 0.42
_exptl_crystal_size_mid 0.39
_exptl_crystal_size_min 0.36
_refine_diff_density_max 0.13
_refine_diff_density_min -0.15
_refine_ls_abs_structure_details 'Flack (1983), with 671 Friedel Pairs'
_refine_ls_abs_structure_Flack 0.46(8)
_refine_ls_extinction_coef 77E1(3)
_refine_ls_extinction_method 'Larson (1970)'
_refine_ls_goodness_of_fit_ref 1.000
_refine_ls_hydrogen_treatment constr
_refine_ls_number_parameters 273
_refine_ls_number_reflns 5828
_refine_ls_R_factor_gt 0.0327
_refine_ls_shift/su_max 0.0000
_refine_ls_structure_factor_coef Fsqd
_refine_ls_weighting_details 'w = 1/[0.7900\s(Fo^2^)]/(4Fo^2^)'
_refine_ls_weighting_scheme calc
_refine_ls_wR_factor_ref 0.0610
_reflns_number_gt 2994
_reflns_number_total 5828
_reflns_threshold_expression F^2^>2\s(F^2^)
_cod_data_source_file hk2061.cif
_cod_data_source_block I
_cod_original_cell_volume 2564.5(12)
_cod_database_code 2209551
_cod_database_fobs_code 2209551

loop_
_symmetry_equiv_pos_site_id
_symmetry_equiv_pos_as_xyz
1 +X,+Y,+Z
2 -Y,+X,1/4+Z
3 -X,-Y,1/2+Z
4 +Y,-X,3/4+Z

loop_
_atom_site_type_symbol
_atom_site_label
_atom_site_fract_x
_atom_site_fract_y
_atom_site_fract_z
_atom_site_U_iso_or_equiv
_atom_site_adp_type
_atom_site_calc_flag
_atom_site_refinement_flags
_atom_site_occupancy
O O1 0.86330(8) 0.24967(8) 0.31409(5) 0.0558(3) Uani d . 1.00
O O2 0.70697(11) 0.17712(11) 0.36292(6) 0.0868(4) Uani d . 1.00
C C1 0.81370(12) 0.25343(12) 0.24062(6) 0.0520(4) Uani d . 1.00
C C2 0.86073(12) 0.15448(12) 0.19879(8) 0.0612(5) Uani d . 1.00
C C3 0.82672(13) 0.15278(13) 0.11737(8) 0.0656(5) Uani d . 1.00
C C4 0.86286(14) 0.26266(14) 0.08326(8) 0.0702(5) Uani d . 1.00
C C5 0.81150(13) 0.36205(13) 0.12339(6) 0.0693(5) Uani d . 1.00
C C6 0.84284(12) 0.36694(12) 0.20616(6) 0.0544(4) Uani d . 1.00
C C7 0.79018(14) 0.47024(13) 0.24667(8) 0.0665(5) Uani d . 1.00
C C8 0.8171(2) 0.57830(14) 0.20270(10) 0.0910(8) Uani d . 1.00
C C9 0.66190(16) 0.45860(18) 0.25050(11) 0.0879(8) Uani d . 1.00
C C10 0.83928(13) 0.48706(12) 0.32420(8) 0.0577(5) Uani d . 1.00
C C11 0.95188(13) 0.51192(13) 0.33214(8) 0.0672(5) Uani d . 1.00
C C12 0.99836(16) 0.53503(14) 0.39979(10) 0.0801(6) Uani d . 1.00
C C13 0.9339(2) 0.53396(14) 0.46274(10) 0.0836(7) Uani d . 1.00
C C14 0.8231(2) 0.50838(13) 0.45682(9) 0.0796(6) Uani d . 1.00
C C15 0.77547(14) 0.48513(12) 0.38854(9) 0.0697(6) Uani d . 1.00
C C16 0.87543(17) 0.05184(16) 0.07734(10) 0.0999(7) Uani d . 1.00
C C17 0.80178(14) 0.20835(13) 0.37031(8) 0.0581(5) Uani d . 1.00
C C18 0.86865(13) 0.21148(12) 0.43843(8) 0.0624(5) Uani d . 1.00
C C19 0.83283(14) 0.18840(12) 0.50657(8) 0.0620(5) Uani d . 1.00
C C20 0.90955(14) 0.19982(18) 0.57206(8) 0.0899(6) Uani d . 1.00
C C21 0.86112(12) 0.28335(16) 0.62844(8) 0.0790(6) Uani d . 1.00
C C22 0.74242(13) 0.25252(12) 0.65200(6) 0.0570(4) Uani d . 1.00
C C23 0.67031(12) 0.24009(13) 0.58329(6) 0.0612(5) Uani d . 1.00
C C24 0.71662(14) 0.15640(13) 0.52777(8) 0.0680(5) Uani d . 1.00
C C25 0.69193(14) 0.33186(14) 0.71100(8) 0.0683(5) Uani d . 1.00
C C26 0.57600(16) 0.29000(17) 0.73370(9) 0.0787(7) Uani d . 1.00
C C27 0.76396(18) 0.3302(2) 0.78073(8) 0.1119(8) Uani d . 1.00
C C28 0.6801(2) 0.45120(17) 0.68270(10) 0.0948(9) Uani d . 1.00
H H1 0.7320 0.2460 0.2445 0.062 Uiso c R 1.00
H H3 0.7447 0.1482 0.1147 0.079 Uiso c R 1.00
H H6 0.9246 0.3753 0.2090 0.065 Uiso c R 1.00
H H11 0.9975 0.5130 0.2904 0.081 Uiso c R 1.00
H H12 1.0745 0.5516 0.4031 0.096 Uiso c R 1.00
H H13 0.9654 0.5504 0.5085 0.100 Uiso c R 1.00
H H14 0.7786 0.5064 0.4991 0.096 Uiso c R 1.00
H H15 0.6994 0.4679 0.3857 0.084 Uiso c R 1.00
H H18 0.9437 0.2316 0.4336 0.075 Uiso c R 1.00
H H21 0.9420 0.1572 0.2017 0.073 Uiso c R 1.00
H H22 0.8339 0.0861 0.2219 0.073 Uiso c R 1.00
H H41 0.9440 0.2683 0.0858 0.084 Uiso c R 1.00
H H42 0.8392 0.2643 0.0319 0.084 Uiso c R 1.00
H H51 0.8374 0.4305 0.0998 0.083 Uiso c R 1.00
H H52 0.7304 0.3571 0.1193 0.083 Uiso c R 1.00
H H81 0.7821 0.5745 0.1549 0.109 Uiso c R 1.00
H H82 0.7890 0.6423 0.2291 0.109 Uiso c R 1.00
H H83 0.8969 0.5852 0.1968 0.109 Uiso c R 1.00
H H91 0.6325 0.4482 0.2016 0.106 Uiso c R 1.00
H H92 0.6427 0.3950 0.2806 0.106 Uiso c R 1.00
H H93 0.6303 0.5253 0.2718 0.106 Uiso c R 1.00
H H161 0.9559 0.0552 0.0790 0.120 Uiso c R 1.00
H H162 0.8509 0.0523 0.0268 0.120 Uiso c R 1.00
H H163 0.8503 -0.0158 0.1010 0.120 Uiso c R 1.00
H H201 0.9182 0.1271 0.5955 0.108 Uiso c R 1.00
H H202 0.9822 0.2265 0.5554 0.108 Uiso c R 1.00
H H211 0.9090 0.2841 0.6718 0.095 Uiso c R 1.00
H H212 0.8600 0.3576 0.6063 0.095 Uiso c R 1.00
H H221 0.7469 0.1779 0.6747 0.068 Uiso c R 1.00
H H231 0.5961 0.2154 0.5983 0.073 Uiso c R 1.00
H H232 0.6647 0.3128 0.5594 0.073 Uiso c R 1.00
H H241 0.7173 0.0821 0.5497 0.082 Uiso c R 1.00
H H242 0.6694 0.1559 0.4841 0.082 Uiso c R 1.00
H H261 0.5488 0.3341 0.7744 0.094 Uiso c R 1.00
H H262 0.5253 0.2969 0.6927 0.094 Uiso c R 1.00
H H263 0.5809 0.2127 0.7484 0.094 Uiso c R 1.00
H H271 0.8347 0.3659 0.7708 0.134 Uiso c R 1.00
H H272 0.7259 0.3697 0.8196 0.134 Uiso c R 1.00
H H273 0.7767 0.2538 0.7956 0.134 Uiso c R 1.00
H H281 0.6383 0.4509 0.6373 0.114 Uiso c R 1.00
H H282 0.7533 0.4824 0.6741 0.114 Uiso c R 1.00
H H283 0.6413 0.4958 0.7188 0.114 Uiso c R 1.00

loop_
_atom_site_aniso_label
_atom_site_aniso_U_11
_atom_site_aniso_U_22
_atom_site_aniso_U_33
_atom_site_aniso_U_12
_atom_site_aniso_U_13
_atom_site_aniso_U_23
O1 0.0517(6) 0.0633(7) 0.0526(5) -0.0008(5) 0.0025(5) 0.0057(5)
O2 0.0712(8) 0.1235(11) 0.0657(6) -0.0337(8) 0.0079(6) 0.0017(6)
C1 0.0458(9) 0.0572(10) 0.0530(8) 0.0000(7) -0.0011(7) 0.0016(7)
C2 0.0580(10) 0.0558(10) 0.0699(9) -0.0017(8) 0.0036(8) 0.0004(8)
C3 0.0601(11) 0.0708(12) 0.0658(10) -0.0023(9) 0.0021(8) -0.0105(9)
C4 0.0717(12) 0.0831(13) 0.0558(9) -0.0051(10) 0.0001(8) -0.0006(8)
C5 0.0730(12) 0.0713(12) 0.0635(9) -0.0002(10) -0.0075(8) 0.0084(9)
C6 0.0517(9) 0.0544(10) 0.0570(8) 0.0013(8) -0.0037(7) 0.0044(7)
C7 0.0663(12) 0.0511(11) 0.0821(11) 0.0111(9) -0.0149(9) -0.0039(8)
C8 0.120(2) 0.0594(13) 0.0932(13) 0.0111(14) -0.0160(15) 0.0056(11)
C9 0.0734(14) 0.0802(17) 0.1102(17) 0.0307(12) -0.0201(12) -0.0113(14)
C10 0.0583(11) 0.0476(10) 0.0673(9) 0.0075(8) -0.0038(9) -0.0046(8)
C11 0.0644(12) 0.0686(11) 0.0687(10) 0.0012(9) -0.0017(9) -0.0058(8)
C12 0.0693(13) 0.0800(14) 0.0911(12) 0.0025(10) -0.0144(11) -0.0156(10)
C13 0.1047(16) 0.0690(13) 0.0771(12) 0.0099(12) -0.0193(12) -0.0106(10)
C14 0.1059(17) 0.0603(12) 0.0727(12) 0.0121(11) 0.0204(11) -0.0003(9)
C15 0.0637(12) 0.0541(11) 0.0914(13) 0.0031(9) 0.0088(10) -0.0040(9)
C16 0.1148(17) 0.0868(15) 0.0980(13) 0.0037(13) 0.0122(12) -0.0300(11)
C17 0.0593(11) 0.0563(10) 0.0589(9) 0.0008(9) 0.0094(9) -0.0010(7)
C18 0.0543(10) 0.0722(11) 0.0606(9) 0.0100(8) 0.0044(8) 0.0015(8)
C19 0.0704(12) 0.0608(11) 0.0550(9) 0.0163(9) 0.0040(8) 0.0025(7)
C20 0.0683(12) 0.1346(18) 0.0667(10) 0.0252(12) -0.0002(9) 0.0167(11)
C21 0.0574(11) 0.1202(16) 0.0594(10) -0.0056(11) -0.0084(8) -0.0006(10)
C22 0.0640(11) 0.0551(10) 0.0521(7) -0.0038(8) 0.0019(7) 0.0037(7)
C23 0.0589(10) 0.0656(11) 0.0592(9) -0.0101(9) 0.0034(8) -0.0032(8)
C24 0.0868(13) 0.0592(11) 0.0580(9) -0.0153(10) 0.0132(9) -0.0028(8)
C25 0.0807(12) 0.0681(12) 0.0560(9) -0.0116(10) 0.0077(8) -0.0085(8)
C26 0.0854(14) 0.0805(17) 0.0703(11) 0.0007(13) 0.0159(9) -0.0189(10)
C27 0.1012(17) 0.165(2) 0.0699(11) -0.0230(15) -0.0050(11) -0.0325(13)
C28 0.114(2) 0.0665(15) 0.1037(15) 0.0015(16) 0.0367(16) -0.0132(11)

loop_
_atom_type_symbol
_atom_type_description
_atom_type_scat_dispersion_real
_atom_type_scat_dispersion_imag
_atom_type_scat_source
C C 0.003 0.002
;
International Tables for Crystallography
(1992, Vol. C, Tables 4.2.6.8 and 6.1.1.4)
;
H H 0.000 0.000
;
International Tables for Crystallography
(1992, Vol. C, Table 6.1.1.4)
;
O O 0.011 0.006
;
International Tables for Crystallography
(1992, Vol. C, Tables 4.2.6.8 and 6.1.1.4)
;

loop_
_geom_angle_atom_site_label_1
_geom_angle_atom_site_label_2
_geom_angle_atom_site_label_3
_geom_angle
_geom_angle_publ_flag
C1 O1 C17 118.68(11) y
O1 C1 C2 106.45(11) y
O1 C1 C6 107.90(11) y
C2 C1 C6 113.72(11) ?
C1 C2 C3 113.29(12) ?
C2 C3 C4 107.87(12) ?
C2 C3 C16 111.64(13) ?
C4 C3 C16 112.50(13) ?
C3 C4 C5 111.47(12) ?
C4 C5 C6 113.31(12) ?
C1 C6 C5 107.88(11) ?
C1 C6 C7 114.45(11) ?
C5 C6 C7 112.77(12) ?
C6 C7 C8 109.32(12) ?
C6 C7 C9 110.44(14) ?
C6 C7 C10 112.25(13) ?
C8 C7 C9 107.73(15) ?
C8 C7 C10 106.41(13) ?
C9 C7 C10 110.50(13) ?
C7 C10 C11 119.59(13) ?
C7 C10 C15 123.72(15) ?
C11 C10 C15 116.58(14) ?
C10 C11 C12 121.88(14) ?
C11 C12 C13 120.80(17) ?
C12 C13 C14 118.69(17) ?
C13 C14 C15 120.81(17) ?
C10 C15 C14 121.23(17) ?
O1 C17 O2 122.88(13) y
O1 C17 C18 109.23(13) y
O2 C17 C18 127.88(14) y
C17 C18 C19 126.68(15) ?
C18 C19 C20 121.04(15) ?
C18 C19 C24 126.13(14) ?
C20 C19 C24 112.73(12) ?
C19 C20 C21 110.70(14) ?
C20 C21 C22 112.23(14) ?
C21 C22 C23 108.67(11) ?
C21 C22 C25 114.01(13) ?
C23 C22 C25 113.85(13) ?
C22 C23 C24 113.57(13) ?
C19 C24 C23 109.91(13) ?
C22 C25 C26 109.76(14) ?
C22 C25 C27 110.09(14) ?
C22 C25 C28 112.07(13) ?
C26 C25 C27 106.41(13) ?
C26 C25 C28 108.25(16) ?
C27 C25 C28 110.10(16) ?
O1 C1 H1 109.6 ?
C2 C1 H1 109.6 ?
C6 C1 H1 109.6 ?
C1 C2 H21 108.5 ?
C1 C2 H22 108.5 ?
C3 C2 H21 108.5 ?
C3 C2 H22 108.5 ?
H21 C2 H22 109.5 ?
C2 C3 H3 108.2 ?
C4 C3 H3 108.2 ?
C16 C3 H3 108.2 ?
C3 C4 H41 109.0 ?
C3 C4 H42 109.0 ?
C5 C4 H41 109.0 ?
C5 C4 H42 109.0 ?
H41 C4 H42 109.5 ?
C4 C5 H51 108.5 ?
C4 C5 H52 108.5 ?
C6 C5 H51 108.5 ?
C6 C5 H52 108.5 ?
H51 C5 H52 109.5 ?
C1 C6 H6 107.1 ?
C5 C6 H6 107.1 ?
C7 C6 H6 107.1 ?
C7 C8 H81 109.5 ?
C7 C8 H82 109.5 ?
C7 C8 H83 109.5 ?
H81 C8 H82 109.5 ?
H81 C8 H83 109.5 ?
H82 C8 H83 109.5 ?
C7 C9 H91 109.5 ?
C7 C9 H92 109.5 ?
C7 C9 H93 109.5 ?
H91 C9 H92 109.5 ?
H91 C9 H93 109.5 ?
H92 C9 H93 109.5 ?
C10 C11 H11 119.1 ?
C12 C11 H11 119.1 ?
C11 C12 H12 119.6 ?
C13 C12 H12 119.6 ?
C12 C13 H13 120.7 ?
C14 C13 H13 120.7 ?
C13 C14 H14 119.6 ?
C15 C14 H14 119.6 ?
C10 C15 H15 119.4 ?
C14 C15 H15 119.4 ?
C3 C16 H161 109.5 ?
C3 C16 H162 109.5 ?
C3 C16 H163 109.5 ?
H161 C16 H162 109.5 ?
H161 C16 H163 109.5 ?
H162 C16 H163 109.5 ?
C17 C18 H18 116.7 ?
C19 C18 H18 116.7 ?
C19 C20 H201 109.2 ?
C19 C20 H202 109.2 ?
C21 C20 H201 109.2 ?
C21 C20 H202 109.2 ?
H201 C20 H202 109.5 ?
C20 C21 H211 108.8 ?
C20 C21 H212 108.8 ?
C22 C21 H211 108.8 ?
C22 C21 H212 108.8 ?
H211 C21 H212 109.5 ?
C21 C22 H221 106.6 ?
C23 C22 H221 106.6 ?
C25 C22 H221 106.6 ?
C22 C23 H231 108.4 ?
C22 C23 H232 108.4 ?
C24 C23 H231 108.4 ?
C24 C23 H232 108.4 ?
H231 C23 H232 109.5 ?
C19 C24 H241 109.4 ?
C19 C24 H242 109.4 ?
C23 C24 H241 109.4 ?
C23 C24 H242 109.4 ?
H241 C24 H242 109.5 ?
C25 C26 H261 109.5 ?
C25 C26 H262 109.5 ?
C25 C26 H263 109.5 ?
H261 C26 H262 109.5 ?
H261 C26 H263 109.5 ?
H262 C26 H263 109.5 ?
C25 C27 H271 109.5 ?
C25 C27 H272 109.5 ?
C25 C27 H273 109.5 ?
H271 C27 H272 109.5 ?
H271 C27 H273 109.5 ?
H272 C27 H273 109.5 ?
C25 C28 H281 109.5 ?
C25 C28 H282 109.5 ?
C25 C28 H283 109.5 ?
H281 C28 H282 109.5 ?
H281 C28 H283 109.5 ?
H282 C28 H283 109.5 ?

loop_
_geom_bond_atom_site_label_1
_geom_bond_atom_site_label_2
_geom_bond_distance
_geom_bond_publ_flag
O1 C1 1.4546(16) y
O1 C17 1.3462(18) y
O2 C17 1.196(2) y
C1 C2 1.508(2) ?
C1 C6 1.528(2) ?
C2 C3 1.527(2) ?
C3 C4 1.509(2) ?
C3 C16 1.518(2) ?
C4 C5 1.517(2) ?
C5 C6 1.5436(18) ?
C6 C7 1.563(2) ?
C7 C8 1.546(2) ?
C7 C9 1.536(2) ?
C7 C10 1.532(2) ?
C10 C11 1.381(2) ?
C10 C15 1.390(2) ?
C11 C12 1.371(2) ?
C12 C13 1.373(2) ?
C13 C14 1.358(3) ?
C14 C15 1.387(2) ?
C17 C18 1.467(2) ?
C18 C19 1.333(2) y
C19 C20 1.502(2) ?
C19 C24 1.486(2) ?
C20 C21 1.537(2) ?
C21 C22 1.521(2) ?
C22 C23 1.5176(19) ?
C22 C25 1.547(2) ?
C23 C24 1.518(2) ?
C25 C26 1.524(2) ?
C25 C27 1.525(2) ?
C25 C28 1.517(2) ?
C1 H1 0.980 ?
C2 H21 0.970 ?
C2 H22 0.970 ?
C3 H3 0.980 ?
C4 H41 0.970 ?
C4 H42 0.970 ?
C5 H51 0.970 ?
C5 H52 0.970 ?
C6 H6 0.980 ?
C8 H81 0.960 ?
C8 H82 0.960 ?
C8 H83 0.960 ?
C9 H91 0.960 ?
C9 H92 0.960 ?
C9 H93 0.960 ?
C11 H11 0.930 ?
C12 H12 0.930 ?
C13 H13 0.930 ?
C14 H14 0.930 ?
C15 H15 0.930 ?
C16 H161 0.960 ?
C16 H162 0.960 ?
C16 H163 0.960 ?
C18 H18 0.930 ?
C20 H201 0.970 ?
C20 H202 0.970 ?
C21 H211 0.970 ?
C21 H212 0.970 ?
C22 H221 0.980 ?
C23 H231 0.970 ?
C23 H232 0.970 ?
C24 H241 0.970 ?
C24 H242 0.970 ?
C26 H261 0.960 ?
C26 H262 0.960 ?
C26 H263 0.960 ?
C27 H271 0.960 ?
C27 H272 0.960 ?
C27 H273 0.960 ?
C28 H281 0.960 ?
C28 H282 0.960 ?
C28 H283 0.960 ?

loop_
_geom_contact_atom_site_label_1
_geom_contact_atom_site_label_2
_geom_contact_distance
_geom_contact_site_symmetry_2
O1 C24 3.574(2) 4_664
C24 O1 3.5743(19) 2_645
O1 H241 2.648 4_664
O2 H13 3.150 4_564
O2 H14 3.197 4_564
O2 H41 2.834 2_645
O2 H282 3.010 4_564
C1 H241 3.388 4_664
C2 H161 3.483 2_645
C2 H241 3.551 4_664
C3 H82 3.399 4_564
C4 H13 3.311 3_764
C4 H22 3.527 4_664
C4 H82 3.290 4_564
C5 H13 3.530 3_764
C5 H261 3.340 2_654
C5 H263 3.462 2_654
C6 H241 3.462 4_664
C8 H3 3.560 2_655
C8 H42 3.556 2_655
C9 H14 3.378 4_564
C9 H261 3.546 3_664
C10 H3 3.157 2_655
C11 H3 3.074 2_655
C11 H231 3.404 4_664
C11 H241 3.194 4_664
C11 H271 3.132 3_764
C12 H3 3.111 2_655
C12 H231 3.160 4_664
C12 H263 3.406 4_664
C12 H271 3.284 3_764
C13 H1 3.237 2_655
C13 H3 3.224 2_655
C13 H22 3.584 2_655
C13 H41 3.551 3_765
C14 H1 2.869 2_655
C14 H3 3.288 2_655
C14 H91 3.554 2_655
C14 H92 3.329 2_655
C15 H1 3.518 2_655
C15 H3 3.250 2_655
C15 H52 3.339 2_655
C15 H91 3.387 2_655
C16 H22 3.432 4_664
C16 H201 3.269 3_754
C17 H21 3.531 2_645
C17 H41 3.316 2_645
C17 H161 3.535 2_645
C18 H21 3.233 2_645
C19 H21 3.100 2_645
C20 H161 3.436 3_755
C21 H83 3.505 3_765
C23 H12 3.531 2_645
C23 H283 3.256 4_564
C24 H6 3.220 2_645
C24 H11 3.333 2_645
C24 H21 3.266 2_645
C24 H282 3.528 4_564
C26 H12 3.320 2_645
C26 H51 3.117 4_565
C26 H52 3.586 4_565
C26 H81 3.213 4_565
C26 H93 3.368 3_665
C27 H11 3.404 3_765
C27 H12 3.253 3_765
C27 H81 3.453 4_565
C27 H231 3.404 2_655
C28 H15 3.545 2_655
C28 H232 3.424 2_655
C28 H242 3.380 2_655
H1 C13 3.237 4_564
H1 C14 2.869 4_564
H1 C15 3.518 4_564
H1 H13 3.328 4_564
H1 H14 2.703 4_564
H3 C8 3.560 4_564
H3 C10 3.157 4_564
H3 C11 3.074 4_564
H3 C12 3.111 4_564
H3 C13 3.224 4_564
H3 C14 3.288 4_564
H3 C15 3.250 4_564
H3 H11 3.525 4_564
H3 H12 3.577 4_564
H3 H82 2.839 4_564
H6 C24 3.220 4_664
H6 H241 2.725 4_664
H6 H242 2.842 4_664
H11 C24 3.333 4_664
H11 C27 3.404 3_764
H11 H3 3.525 2_655
H11 H211 3.417 3_764
H11 H231 3.085 4_664
H11 H241 2.927 4_664
H11 H242 3.052 4_664
H11 H271 2.490 3_764
H12 C23 3.531 4_664
H12 C26 3.320 4_664
H12 C27 3.253 3_764
H12 H3 3.577 2_655
H12 H42 3.360 3_765
H12 H231 2.625 4_664
H12 H262 2.892 4_664
H12 H263 2.858 4_664
H12 H271 2.803 3_764
H12 H272 2.968 3_764
H12 H273 3.505 3_764
H13 O2 3.150 2_655
H13 C4 3.311 3_765
H13 C5 3.530 3_765
H13 H1 3.328 2_655
H13 H22 3.494 2_655
H13 H41 2.788 3_765
H13 H42 3.235 3_765
H13 H51 2.880 3_765
H13 H263 3.339 4_664
H14 O2 3.197 2_655
H14 C9 3.378 2_655
H14 H1 2.703 2_655
H14 H91 3.207 2_655
H14 H92 2.689 2_655
H15 C28 3.545 4_564
H15 H52 3.212 2_655
H15 H91 2.889 2_655
H15 H92 3.529 2_655
H15 H281 3.218 4_564
H15 H283 3.135 4_564
H18 H201 3.238 4_664
H18 H221 2.805 4_664
H18 H241 2.990 4_664
H21 C17 3.531 4_664
H21 C18 3.233 4_664
H21 C19 3.100 4_664
H21 C24 3.266 4_664
H21 H161 3.323 2_645
H21 H201 3.525 4_664
H21 H241 2.856 4_664
H21 H242 3.332 4_664
H22 C4 3.527 2_645
H22 C13 3.584 4_564
H22 C16 3.432 2_645
H22 H13 3.494 4_564
H22 H41 2.929 2_645
H22 H42 3.345 2_645
H22 H161 2.809 2_645
H22 H162 3.266 2_645
H41 O2 2.834 4_664
H41 C13 3.551 3_764
H41 C17 3.316 4_664
H41 H13 2.788 3_764
H41 H22 2.929 4_664
H42 C8 3.556 4_564
H42 H12 3.360 3_764
H42 H13 3.235 3_764
H42 H22 3.345 4_664
H42 H82 2.610 4_564
H51 C26 3.117 2_654
H51 H13 2.880 3_764
H51 H261 2.831 2_654
H51 H262 3.451 2_654
H51 H263 2.632 2_654
H52 C15 3.339 4_564
H52 C26 3.586 2_654
H52 H15 3.212 4_564
H52 H82 3.249 4_564
H52 H93 3.016 4_564
H52 H261 2.957 2_654
H52 H263 3.512 2_654
H81 C26 3.213 2_654
H81 C27 3.453 2_654
H81 H261 2.754 2_654
H81 H263 2.833 2_654
H81 H272 2.983 2_654
H81 H273 3.144 2_654
H82 C3 3.399 2_655
H82 C4 3.290 2_655
H82 H3 2.839 2_655
H82 H42 2.610 2_655
H82 H52 3.249 2_655
H82 H162 3.238 2_655
H82 H272 3.588 2_654
H83 C21 3.505 3_764
H83 H162 3.532 2_655
H83 H211 2.823 3_764
H83 H212 3.395 3_764
H83 H271 3.515 3_764
H91 C14 3.554 4_564
H91 C15 3.387 4_564
H91 H14 3.207 4_564
H91 H15 2.889 4_564
H91 H261 3.444 2_654
H91 H262 3.574 3_664
H91 H283 3.342 3_664
H92 C14 3.329 4_564
H92 H14 2.689 4_564
H92 H15 3.529 4_564
H92 H281 3.017 4_564
H93 C26 3.368 3_664
H93 H52 3.016 2_655
H93 H261 2.711 3_664
H93 H262 3.157 3_664
H93 H281 3.567 4_564
H93 H283 3.382 3_664
H161 C2 3.483 4_664
H161 C17 3.535 4_664
H161 C20 3.436 3_754
H161 H21 3.323 4_664
H161 H22 2.809 4_664
H161 H201 2.655 3_754
H161 H202 3.462 3_754
H162 H22 3.266 4_664
H162 H82 3.238 4_564
H162 H83 3.532 4_564
H162 H211 3.016 2_644
H162 H273 3.528 2_644
H163 H201 3.060 3_754
H163 H202 3.309 3_754
H163 H271 3.449 2_644
H163 H273 2.940 2_644
H201 C16 3.269 3_755
H201 H18 3.238 2_645
H201 H21 3.525 2_645
H201 H161 2.655 3_755
H201 H163 3.060 3_755
H202 H161 3.462 3_755
H202 H163 3.309 3_755
H202 H221 3.335 4_664
H202 H273 3.239 4_664
H211 H11 3.417 3_765
H211 H83 2.823 3_765
H211 H162 3.016 4_665
H212 H83 3.395 3_765
H221 H18 2.805 2_645
H221 H202 3.335 2_645
H231 C11 3.404 2_645
H231 C12 3.160 2_645
H231 C27 3.404 4_564
H231 H11 3.085 2_645
H231 H12 2.625 2_645
H231 H271 3.136 4_564
H231 H272 2.834 4_564
H231 H282 3.449 4_564
H231 H283 3.135 4_564
H232 C28 3.424 4_564
H232 H272 3.549 4_564
H232 H282 3.364 4_564
H232 H283 2.652 4_564
H241 O1 2.648 2_645
H241 C1 3.388 2_645
H241 C2 3.551 2_645
H241 C6 3.462 2_645
H241 C11 3.194 2_645
H241 H6 2.725 2_645
H241 H11 2.927 2_645
H241 H18 2.990 2_645
H241 H21 2.856 2_645
H242 C28 3.380 4_564
H242 H6 2.842 2_645
H242 H11 3.052 2_645
H242 H21 3.332 2_645
H242 H282 2.702 4_564
H242 H283 3.191 4_564
H261 C5 3.340 4_565
H261 C9 3.546 3_665
H261 H51 2.831 4_565
H261 H52 2.957 4_565
H261 H81 2.754 4_565
H261 H91 3.444 4_565
H261 H93 2.711 3_665
H262 H12 2.892 2_645
H262 H51 3.451 4_565
H262 H91 3.574 3_665
H262 H93 3.157 3_665
H262 H272 2.908 4_564
H263 C5 3.462 4_565
H263 C12 3.406 2_645
H263 H12 2.858 2_645
H263 H13 3.339 2_645
H263 H51 2.632 4_565
H263 H52 3.512 4_565
H263 H81 2.833 4_565
H271 C11 3.132 3_765
H271 C12 3.284 3_765
H271 H11 2.490 3_765
H271 H12 2.803 3_765
H271 H83 3.515 3_765
H271 H163 3.449 4_665
H271 H231 3.136 2_655
H272 H12 2.968 3_765
H272 H81 2.983 4_565
H272 H82 3.588 4_565
H272 H231 2.834 2_655
H272 H232 3.549 2_655
H272 H262 2.908 2_655
H273 H12 3.505 3_765
H273 H81 3.144 4_565
H273 H162 3.528 4_665
H273 H163 2.940 4_665
H273 H202 3.239 2_645
H281 H15 3.218 2_655
H281 H92 3.017 2_655
H281 H93 3.567 2_655
H282 O2 3.010 2_655
H282 C24 3.528 2_655
H282 H231 3.449 2_655
H282 H232 3.364 2_655
H282 H242 2.702 2_655
H283 C23 3.256 2_655
H283 H15 3.135 2_655
H283 H91 3.342 3_665
H283 H93 3.382 3_665
H283 H231 3.135 2_655
H283 H232 2.652 2_655
H283 H242 3.191 2_655

loop_
_geom_torsion_atom_site_label_1
_geom_torsion_atom_site_label_2
_geom_torsion_atom_site_label_3
_geom_torsion_atom_site_label_4
_geom_torsion
C1 O1 C17 O2 -1.9(2)
C1 O1 C17 C18 179.34(12)
C17 O1 C1 C2 -100.91(14)
C17 O1 C1 C6 136.66(13)
O1 C1 C2 C3 -173.85(11)
O1 C1 C6 C5 168.74(11)
O1 C1 C6 C7 -64.85(15)
C2 C1 C6 C5 50.90(16)
C2 C1 C6 C7 177.31(12)
C6 C1 C2 C3 -55.18(17)
C1 C2 C3 C4 56.07(17)
C1 C2 C3 C16 -179.84(13)
C2 C3 C4 C5 -57.43(17)
C16 C3 C4 C5 179.01(13)
C3 C4 C5 C6 59.06(18)
C4 C5 C6 C1 -53.08(17)
C4 C5 C6 C7 179.53(13)
C1 C6 C7 C8 -175.04(13)
C1 C6 C7 C9 -56.67(16)
C1 C6 C7 C10 67.13(17)
C5 C6 C7 C8 -51.21(18)
C5 C6 C7 C9 67.16(16)
C5 C6 C7 C10 -169.04(13)
C6 C7 C10 C11 63.50(19)
C6 C7 C10 C15 -120.31(16)
C8 C7 C10 C11 -56.05(19)
C8 C7 C10 C15 120.15(17)
C9 C7 C10 C11 -172.74(15)
C9 C7 C10 C15 3.5(2)
C7 C10 C11 C12 175.62(15)
C7 C10 C15 C14 -175.59(15)
C11 C10 C15 C14 0.7(2)
C15 C10 C11 C12 -0.8(2)
C10 C11 C12 C13 0.2(2)
C11 C12 C13 C14 0.7(2)
C12 C13 C14 C15 -0.8(2)
C13 C14 C15 C10 0.1(2)
O1 C17 C18 C19 172.70(15)
O2 C17 C18 C19 -5.9(2)
C17 C18 C19 C20 -177.33(16)
C17 C18 C19 C24 -1.1(2)
C18 C19 C20 C21 121.42(16)
C18 C19 C24 C23 -121.03(16)
C20 C19 C24 C23 55.48(18)
C24 C19 C20 C21 -55.29(19)
C19 C20 C21 C22 54.73(18)
C20 C21 C22 C23 -54.04(17)
C20 C21 C22 C25 177.81(12)
C21 C22 C23 C24 55.47(17)
C21 C22 C25 C26 -176.91(13)
C21 C22 C25 C27 -60.10(18)
C21 C22 C25 C28 62.79(19)
C23 C22 C25 C26 57.64(17)
C23 C22 C25 C27 174.45(14)
C23 C22 C25 C28 -62.66(19)
C25 C22 C23 C24 -176.29(13)
C22 C23 C24 C19 -56.39(16)

loop_
_cod_related_entry_id
_cod_related_entry_database
_cod_related_entry_code
1 ChemSpider 9157677
